data_7230884
loop_
_publ_author_name
'Ju, Ping'
'Zhang, Ensheng'
'Jiang, Long'
'Zhang, Ze'
'Hou, Xiangyang'
'Zhang, Yuqi'
'Yang, Hua'
'Wang, Jijiang'

_publ_section_title
;
 A novel microporous Tb-MOF fluorescent sensor for highly selective and
 sensitive detection of picric acid
;
_journal_issue 39
_journal_name_full 'RSC Advances'
_journal_page_first 21671
_journal_paper_doi 10.1039/C8RA02602E
_journal_volume 8
_journal_year 2018
_chemical_formula_moiety 'C47 H27 N O18 Tb2, 6.01(O), C3 H7 N O, 2.01(C2 H8 N)'
_chemical_formula_sum 'C54 H64 N4 O25 Tb2'
_chemical_formula_weight 1486.93
_chemical_name_systematic
;
 ? 
;
_space_group_crystal_system triclinic
_space_group_IT_number 2
_space_group_name_Hall '-P 1'
_space_group_name_H-M_alt 'P -1'
_symmetry_space_group_name_Hall '-P 1'
_symmetry_space_group_name_H-M 'P -1'
_atom_sites_solution_hydrogens geom
_atom_sites_solution_primary direct
_atom_sites_solution_secondary difmap
_audit_creation_date 2018-03-08
_audit_creation_method
;
  Olex2 1.1
  (compiled 2011.11.01 svn.r2039, GUI svn.r3906)
;
_audit_update_record
;
2018-03-08 deposited with the CCDC.
2018-05-25 downloaded from the CCDC.
;
_cell_angle_alpha 74.097(4)
_cell_angle_beta 74.566(3)
_cell_angle_gamma 72.105(3)
_cell_formula_units_Z 2
_cell_length_a 10.8814(6)
_cell_length_b 16.0497(11)
_cell_length_c 19.4459(13)
_cell_measurement_reflns_used 7935
_cell_measurement_temperature 150(2)
_cell_measurement_theta_max 25.35
_cell_measurement_theta_min 2.53
_cell_volume 3046.1(3)
_computing_cell_refinement 'Bruker SMART'
_computing_data_collection 'Bruker SMART'
_computing_data_reduction 'Bruker SAINT'
_computing_molecular_graphics
;
O. V. Dolomanov, L. J. Bourhis, R. J. Gildea, J. A. K. Howard and H. Puschmann,
OLEX2: a complete structure solution, refinement and analysis program.
J. Appl. Cryst. (2009). 42, 339-341.
;
_computing_publication_material
;
O. V. Dolomanov, L. J. Bourhis, R. J. Gildea, J. A. K. Howard and H. Puschmann,
OLEX2: a complete structure solution, refinement and analysis program.
J. Appl. Cryst. (2009). 42, 339-341.
;
_computing_structure_refinement
;
SHELXL, G.M. Sheldrick, Acta Cryst.
2008). A64, 112-122
;
_computing_structure_solution 'SHELXS-97 (Sheldrick, 1990)'
_diffrn_ambient_temperature 423(2)
_diffrn_measured_fraction_theta_full 0.997
_diffrn_measured_fraction_theta_max 0.997
_diffrn_measurement_device_type 'CCD area detector'
_diffrn_measurement_method 'phi and omega scans'
_diffrn_radiation_monochromator graphite
_diffrn_radiation_type MoK\a
_diffrn_radiation_wavelength 0.71073
_diffrn_reflns_av_R_equivalents 0.1151
_diffrn_reflns_av_unetI/netI 0.0959
_diffrn_reflns_limit_h_max 13
_diffrn_reflns_limit_h_min -13
_diffrn_reflns_limit_k_max 19
_diffrn_reflns_limit_k_min -19
_diffrn_reflns_limit_l_max 23
_diffrn_reflns_limit_l_min -23
_diffrn_reflns_number 45545
_diffrn_reflns_theta_full 25.40
_diffrn_reflns_theta_max 25.40
_diffrn_reflns_theta_min 2.09
_diffrn_source 'fine-focus sealed tube'
_exptl_absorpt_coefficient_mu 2.387
_exptl_absorpt_correction_T_max 0.7452
_exptl_absorpt_correction_T_min 0.6637
_exptl_absorpt_correction_type multi-scan
_exptl_absorpt_process_details
;
SADABS-2016/2 (Bruker,2016/2) was used for absorption correction.
wR2(int) was 0.0756 before and 0.0673 after correction.
The Ratio of minimum to maximum transmission is 0.8906.
The \l/2 correction factor is Not present.
;
_exptl_crystal_colour colourless
_exptl_crystal_density_diffrn 1.621
_exptl_crystal_density_method 'not measured'
_exptl_crystal_description plate
_exptl_crystal_F_000 1492
_exptl_crystal_size_max 0.09
_exptl_crystal_size_mid 0.05
_exptl_crystal_size_min 0.03
_refine_diff_density_max 0.464
_refine_diff_density_min -0.827
_refine_diff_density_rms 0.241
_refine_ls_extinction_method none
_refine_ls_goodness_of_fit_ref 1.046
_refine_ls_hydrogen_treatment constr
_refine_ls_matrix_type full
_refine_ls_number_parameters 875
_refine_ls_number_reflns 11171
_refine_ls_number_restraints 0
_refine_ls_restrained_S_all 1.021
_refine_ls_R_factor_all 0.1156
_refine_ls_R_factor_gt 0.0655
_refine_ls_shift/su_max 0.000
_refine_ls_shift/su_mean 0.000
_refine_ls_structure_factor_coef Fsqd
_refine_ls_weighting_details 'calc w=1/[\s^2^(Fo^2^)+(0.0394P)^2^+68.7230P] where P=(Fo^2^+2Fc^2^)/3'
_refine_ls_weighting_scheme calc
_refine_ls_wR_factor_gt 0.1331
_refine_ls_wR_factor_ref 0.1597
_reflns_number_gt 7610
_reflns_number_total 11171
_reflns_threshold_expression >2sigma(I)
_cod_data_source_file c8ra02602e2.cif
_cod_data_source_block mo_1026_3_0m
_cod_database_code 7230884

loop_
_space_group_symop_id
_space_group_symop_operation_xyz
1 'x, y, z'
2 '-x, -y, -z'

loop_
_atom_site_label
_atom_site_type_symbol
_atom_site_fract_x
_atom_site_fract_y
_atom_site_fract_z
_atom_site_U_iso_or_equiv
_atom_site_adp_type
_atom_site_occupancy
_atom_site_symmetry_multiplicity
_atom_site_calc_flag
_atom_site_refinement_flags
_atom_site_disorder_assembly
_atom_site_disorder_group
Tb1 Tb 0.44171(4) 0.17756(3) 0.72516(3) 0.01163(14) Uani 1 1 d . . .
Tb2 Tb 0.89581(4) -0.09598(3) 0.73831(3) 0.01172(14) Uani 1 1 d . . .
C1 C 0.7530(10) 0.1208(7) 0.7705(6) 0.0153(13) Uani 1 1 d U . .
C2 C 0.8189(9) 0.1942(7) 0.7635(6) 0.0141(13) Uani 1 1 d U . .
C3 C 0.9551(9) 0.1727(7) 0.7582(5) 0.0154(14) Uani 1 1 d U . .
H3 H 1.0054 0.1124 0.7605 0.019 Uiso 1 1 calc R . .
C4 C 1.0163(9) 0.2397(7) 0.7494(6) 0.0146(13) Uani 1 1 d U . .
C5 C 1.1635(10) 0.2180(7) 0.7405(6) 0.0188(14) Uani 1 1 d U . .
C6 C 0.9427(9) 0.3276(7) 0.7476(5) 0.0135(14) Uani 1 1 d U . .
H6 H 0.9859 0.3730 0.7420 0.016 Uiso 1 1 calc R . .
C7 C 0.8058(9) 0.3505(7) 0.7538(5) 0.0143(13) Uani 1 1 d U . .
C8 C 0.7454(10) 0.2820(7) 0.7619(5) 0.0143(14) Uani 1 1 d U . .
H8 H 0.6526 0.2959 0.7665 0.017 Uiso 1 1 calc R . .
C9 C 0.7288(9) 0.4461(7) 0.7518(5) 0.0137(13) Uani 1 1 d U . .
C10 C 0.7823(10) 0.5088(7) 0.7644(6) 0.0152(16) Uani 1 1 d U . .
H10 H 0.8689 0.4906 0.7739 0.018 Uiso 1 1 calc R . .
C11 C 0.7108(9) 0.5958(7) 0.7632(6) 0.015(2) Uani 1 1 d . . .
H11 H 0.7495 0.6362 0.7725 0.018 Uiso 1 1 calc R . .
C12 C 0.5835(9) 0.6276(7) 0.7489(5) 0.0135(17) Uani 1 1 d U . .
C13 C 0.5342(10) 0.5645(7) 0.7337(6) 0.0159(16) Uani 1 1 d U . .
H13 H 0.4492 0.5834 0.7220 0.019 Uiso 1 1 calc R . .
C14 C 0.6035(9) 0.4770(7) 0.7351(6) 0.0153(15) Uani 1 1 d U . .
H14 H 0.5657 0.4370 0.7245 0.018 Uiso 1 1 calc R . .
C15 C 0.5063(9) 0.7207(6) 0.7513(5) 0.012(2) Uani 1 1 d . . .
C16 C 0.5661(9) 0.7890(6) 0.7448(5) 0.013(2) Uani 1 1 d . . .
H16 H 0.6593 0.7753 0.7381 0.016 Uiso 1 1 calc R . .
C17 C 0.4925(9) 0.8774(7) 0.7477(6) 0.015(2) Uani 1 1 d . . .
C18 C 0.5577(9) 0.9489(7) 0.7424(6) 0.016(2) Uani 1 1 d . . .
C19 C 0.3570(10) 0.8984(7) 0.7554(6) 0.018(2) Uani 1 1 d . . .
H19 H 0.3062 0.9580 0.7570 0.022 Uiso 1 1 calc R . .
C20 C 0.2953(10) 0.8322(7) 0.7609(6) 0.017(2) Uani 1 1 d . . .
C21 C 0.1503(9) 0.8559(6) 0.7660(6) 0.014(2) Uani 1 1 d . . .
C22 C 0.3692(9) 0.7447(7) 0.7596(6) 0.016(2) Uani 1 1 d . . .
H22 H 0.3253 0.7000 0.7645 0.019 Uiso 1 1 calc R . .
C23 C 0.3792(10) 0.2372(7) 0.8554(6) 0.0186(13) Uani 1 1 d U . .
C24 C 0.3583(10) 0.2640(7) 0.9271(6) 0.0182(13) Uani 1 1 d U . .
C25 C 0.2942(10) 0.2182(7) 0.9915(6) 0.0176(14) Uani 1 1 d U . .
H25 H 0.2643 0.1687 0.9910 0.021 Uiso 1 1 calc R . .
C26 C 0.2743(10) 0.2453(7) 1.0562(6) 0.0184(13) Uani 1 1 d U . .
C27 C 0.2047(10) 0.1980(7) 1.1269(6) 0.0161(13) Uani 1 1 d U . .
C28 C 0.3224(10) 0.3149(7) 1.0563(6) 0.0222(15) Uani 1 1 d U . .
H28 H 0.3080 0.3331 1.1010 0.027 Uiso 1 1 calc R . .
C29 C 0.3919(11) 0.3601(8) 0.9931(6) 0.0245(14) Uani 1 1 d U . .
C30 C 0.4059(10) 0.3343(7) 0.9281(6) 0.0209(14) Uani 1 1 d U . .
H30 H 0.4487 0.3654 0.8838 0.025 Uiso 1 1 calc R . .
C31 C 0.4464(11) 0.4317(8) 0.9967(6) 0.0270(15) Uani 1 1 d U . .
C32 C 0.4955(12) 0.4275(9) 1.0577(7) 0.0314(19) Uani 1 1 d U . .
H32 H 0.4941 0.3771 1.0971 0.038 Uiso 1 1 calc R . .
C33 C 0.4541(12) 0.5048(8) 0.9383(7) 0.032(2) Uani 1 1 d U . .
H33 H 0.4246 0.5082 0.8956 0.039 Uiso 1 1 calc R . .
C34 C 1.0276(10) -0.1841(7) 0.6209(6) 0.019(2) Uani 1 1 d . . .
C35 C 1.0910(11) -0.2365(7) 0.5613(6) 0.020(2) Uani 1 1 d . . .
C36 C 1.1917(10) -0.2101(7) 0.5060(6) 0.018(2) Uani 1 1 d . . .
H36 H 1.2207 -0.1599 0.5058 0.022 Uiso 1 1 calc R . .
C37 C 1.2490(11) -0.2587(7) 0.4509(6) 0.022(2) Uani 1 1 d . . .
C38 C 1.3590(10) -0.2308(8) 0.3910(6) 0.022(2) Uani 1 1 d . . .
C39 C 1.2074(11) -0.3310(7) 0.4502(6) 0.024(3) Uani 1 1 d . . .
H39 H 1.2510 -0.3651 0.4137 0.029 Uiso 1 1 calc R . .
C40 C 1.1001(11) -0.3552(7) 0.5034(6) 0.023(3) Uani 1 1 d . . .
C41 C 1.0441(12) -0.3071(8) 0.5593(7) 0.030(3) Uani 1 1 d . . .
H41 H 0.9733 -0.3230 0.5963 0.036 Uiso 1 1 calc R . .
C42 C 1.0491(12) -0.4299(8) 0.5029(6) 0.026(3) Uani 1 1 d . . .
C43 C 1.0396(14) -0.4439(10) 0.4365(7) 0.043(4) Uani 1 1 d . . .
H43 H 1.0675 -0.4053 0.3921 0.051 Uiso 1 1 calc R . .
C44 C 1.0090(15) -0.4878(9) 0.5653(7) 0.042(4) Uani 1 1 d . . .
H44 H 1.0151 -0.4803 0.6110 0.051 Uiso 1 1 calc R . .
O1 O 0.6305(6) 0.1409(5) 0.7772(4) 0.0173(13) Uani 1 1 d U . .
O2 O 0.8250(7) 0.0439(5) 0.7705(4) 0.0230(14) Uani 1 1 d U . .
O3 O 1.2289(7) 0.1380(5) 0.7510(4) 0.0206(14) Uani 1 1 d U . .
O4 O 1.2196(6) 0.2814(5) 0.7244(4) 0.0192(14) Uani 1 1 d U . .
O5 O 0.6798(7) 0.9283(5) 0.7357(4) 0.0230(17) Uani 1 1 d U . .
O6 O 0.4853(7) 1.0269(5) 0.7400(5) 0.0264(18) Uani 1 1 d U . .
O7 O 0.0901(7) 0.9388(5) 0.7509(4) 0.0213(17) Uani 1 1 d U . .
O8 O 0.0887(6) 0.7966(5) 0.7817(4) 0.0168(16) Uani 1 1 d U . .
O9 O 0.4105(7) 0.2894(5) 0.7971(4) 0.0166(13) Uani 1 1 d U . .
O10 O 0.3643(7) 0.1607(5) 0.8567(4) 0.0194(14) Uani 1 1 d U . .
O11 O 0.1846(7) 0.1223(5) 1.1292(4) 0.0181(13) Uani 1 1 d U . .
O12 O 0.1721(7) 0.2319(5) 1.1811(4) 0.0165(13) Uani 1 1 d U . .
O13 O 0.9187(7) -0.1960(5) 0.6605(4) 0.0225(17) Uani 1 1 d . . .
O14 O 1.0821(7) -0.1291(5) 0.6280(4) 0.0223(17) Uani 1 1 d . . .
O15 O 1.3591(7) -0.1496(5) 0.3729(4) 0.0217(17) Uani 1 1 d . . .
O16 O 1.4479(7) -0.2890(5) 0.3602(4) 0.0203(17) Uani 1 1 d . . .
O1W O 0.8652(9) 0.0165(6) 0.6265(5) 0.043(2) Uani 1 1 d U . .
O2W O 0.852(2) 0.9425(14) 0.0973(11) 0.153(7) Uani 1 1 d U . .
O5W O 0.4266(9) 0.9968(7) 0.0843(5) 0.048(3) Uani 1 1 d U . .
O6W O 0.291(3) 0.091(2) 0.4273(19) 0.176(13) Uani 0.67 1 d PU . .
O7WA O 0.792(7) 0.513(5) 0.289(4) 0.32(3) Uani 0.615(15) 1 d PU A 1
O8WA O 0.927(7) 0.407(4) 0.213(4) 0.30(3) Uani 0.615(15) 1 d PU A 1
C48 C 0.061(2) 0.7656(16) -0.0440(12) 0.121(7) Uani 0.615(15) 1 d PDU A 1
H48 H 0.0697 0.7721 -0.0949 0.146 Uiso 0.615(15) 1 calc PR A 1
C49 C 0.055(4) 0.6704(18) 0.0837(12) 0.126(8) Uani 0.615(15) 1 d PDU A 1
H49A H 0.0096 0.7287 0.0966 0.190 Uiso 0.615(15) 1 calc PR A 1
H49B H 0.1412 0.6491 0.0977 0.190 Uiso 0.615(15) 1 calc PR A 1
H49C H 0.0021 0.6273 0.1096 0.190 Uiso 0.615(15) 1 calc PR A 1
C50 C 0.092(4) 0.5978(18) -0.021(2) 0.125(8) Uani 0.615(15) 1 d PDU A 1
H50A H 0.1864 0.5717 -0.0363 0.188 Uiso 0.615(15) 1 calc PR A 1
H50B H 0.0490 0.6129 -0.0631 0.188 Uiso 0.615(15) 1 calc PR A 1
H50C H 0.0531 0.5546 0.0179 0.188 Uiso 0.615(15) 1 calc PR A 1
O18 O 0.039(2) 0.8363(14) -0.0143(14) 0.121(7) Uani 0.615(15) 1 d PDU A 1
N2 N 0.073(2) 0.6794(15) 0.0049(13) 0.120(7) Uani 0.615(15) 1 d PDU A 1
O7WB O 0.183(4) 0.649(3) 0.052(2) 0.087(12) Uani 0.385(15) 1 d PU A 2
O8WB O 0.098(8) 0.644(6) -0.074(5) 0.24(4) Uani 0.385(15) 1 d PU A 2
C51 C 0.741(2) 0.5185(16) 0.2928(13) 0.060(6) Uani 0.385(15) 1 d PDU A 2
H51 H 0.6931 0.5797 0.2878 0.072 Uiso 0.385(15) 1 calc PR A 2
C52 C 0.920(3) 0.3922(16) 0.2446(18) 0.058(7) Uani 0.385(15) 1 d PDU A 2
H52A H 0.9328 0.3690 0.2950 0.087 Uiso 0.385(15) 1 calc PR A 2
H52B H 1.0057 0.3871 0.2112 0.087 Uiso 0.385(15) 1 calc PR A 2
H52C H 0.8704 0.3574 0.2334 0.087 Uiso 0.385(15) 1 calc PR A 2
C53 C 0.883(3) 0.547(2) 0.1668(14) 0.058(7) Uani 0.385(15) 1 d PDU A 2
H53A H 0.8180 0.5610 0.1364 0.087 Uiso 0.385(15) 1 calc PR A 2
H53B H 0.9700 0.5187 0.1410 0.087 Uiso 0.385(15) 1 calc PR A 2
H53C H 0.8873 0.6029 0.1770 0.087 Uiso 0.385(15) 1 calc PR A 2
O19 O 0.713(2) 0.4574(19) 0.3534(12) 0.069(7) Uani 0.385(15) 1 d PDU A 2
N3 N 0.846(2) 0.4867(15) 0.2357(12) 0.058(6) Uani 0.385(15) 1 d PDU A 2
C45 C 0.3401(13) 0.2739(8) 0.5714(6) 0.072(3) Uani 1 1 d DU . .
H45 H 0.2845 0.3202 0.5955 0.087 Uiso 1 1 calc R . .
C46 C 0.4690(17) 0.2187(10) 0.4557(6) 0.089(4) Uani 1 1 d DU . .
H46A H 0.4953 0.1636 0.4914 0.133 Uiso 1 1 calc R . .
H46B H 0.5476 0.2384 0.4267 0.133 Uiso 1 1 calc R . .
H46C H 0.4234 0.2073 0.4233 0.133 Uiso 1 1 calc R . .
C47 C 0.3349(17) 0.3781(9) 0.4489(9) 0.093(4) Uani 1 1 d DU . .
H47A H 0.2632 0.3780 0.4273 0.139 Uiso 1 1 calc R . .
H47B H 0.4081 0.3929 0.4101 0.139 Uiso 1 1 calc R . .
H47C H 0.3029 0.4228 0.4796 0.139 Uiso 1 1 calc R . .
O17 O 0.3848(10) 0.1913(7) 0.6079(5) 0.059(2) Uani 1 1 d DU . .
N1 N 0.3805(12) 0.2887(8) 0.4939(6) 0.079(3) Uani 1 1 d DU . .
C56 C 0.218(3) 0.054(2) 0.6311(18) 0.100(5) Uani 0.67 1 d PDU B 1
H56A H 0.2549 0.0763 0.6612 0.149 Uiso 0.67 1 calc PR B 1
H56B H 0.1616 0.0154 0.6628 0.149 Uiso 0.67 1 calc PR B 1
H56C H 0.1653 0.1047 0.6012 0.149 Uiso 0.67 1 calc PR B 1
N5 N 0.326(2) 0.0022(19) 0.5833(15) 0.111(5) Uani 0.67 1 d PDU B 1
H5A H 0.3274 -0.0575 0.6002 0.133 Uiso 0.67 1 calc PR B 1
H5B H 0.3075 0.0188 0.5372 0.133 Uiso 0.67 1 calc PR B 1
C57 C 0.458(2) 0.013(2) 0.5782(19) 0.111(6) Uani 0.67 1 d PDU B 1
H57A H 0.4762 0.0614 0.5366 0.167 Uiso 0.67 1 calc PR B 1
H57B H 0.5241 -0.0429 0.5712 0.167 Uiso 0.67 1 calc PR B 1
H57C H 0.4613 0.0278 0.6232 0.167 Uiso 0.67 1 calc PR B 1
N5' N 0.185(2) 0.0358(18) 0.5544(16) 0.112(5) Uani 0.67 1 d PDU C 2
H5'1 H 0.2606 0.0454 0.5221 0.134 Uiso 0.67 1 calc PR C 2
H5'2 H 0.2071 -0.0173 0.5870 0.134 Uiso 0.67 1 calc PR C 2
C56' C 0.091(3) 0.029(2) 0.5139(17) 0.102(6) Uani 0.67 1 d PDU C 2
H56D H 0.1307 -0.0216 0.4897 0.153 Uiso 0.67 1 calc PR C 2
H56E H 0.0710 0.0846 0.4773 0.153 Uiso 0.67 1 calc PR C 2
H56F H 0.0095 0.0205 0.5481 0.153 Uiso 0.67 1 calc PR C 2
C57' C 0.126(3) 0.110(2) 0.5946(18) 0.106(5) Uani 0.67 1 d PDU C 2
H57D H 0.1897 0.1125 0.6213 0.158 Uiso 0.67 1 calc PR C 2
H57E H 0.0458 0.1003 0.6291 0.158 Uiso 0.67 1 calc PR C 2
H57F H 0.1052 0.1673 0.5598 0.158 Uiso 0.67 1 calc PR C 2
N4 N 0.6877(15) 0.0449(10) 0.0189(8) 0.042(3) Uani 0.67 1 d PDU D 1
H4A H 0.6235 0.0230 0.0128 0.051 Uiso 0.67 1 calc PR D 1
H4B H 0.7382 0.0004 0.0486 0.051 Uiso 0.67 1 calc PR D 1
C55 C 0.625(2) 0.1228(13) 0.0538(12) 0.054(4) Uani 0.67 1 d PDU D 1
H55A H 0.6864 0.1294 0.0799 0.080 Uiso 0.67 1 calc PR D 1
H55B H 0.5444 0.1136 0.0883 0.080 Uiso 0.67 1 calc PR D 1
H55C H 0.6043 0.1771 0.0164 0.080 Uiso 0.67 1 calc PR D 1
C54 C 0.772(2) 0.0712(17) -0.0531(10) 0.061(4) Uani 0.67 1 d PDU D 1
H54A H 0.7277 0.1308 -0.0773 0.092 Uiso 0.67 1 d PR D 1
H54B H 0.7870 0.0282 -0.0836 0.092 Uiso 0.67 1 d PR D 1
H54C H 0.8567 0.0729 -0.0455 0.092 Uiso 0.67 1 d PR D 1
O3W O 0.934(2) -0.0095(16) -0.0825(13) 0.104(7) Uani 0.67 1 d PU E 2
O4W O 0.441(2) 0.4624(16) 0.5658(13) 0.105(7) Uani 0.67 1 d PU F 2

loop_
_atom_site_aniso_label
_atom_site_aniso_U_11
_atom_site_aniso_U_22
_atom_site_aniso_U_33
_atom_site_aniso_U_23
_atom_site_aniso_U_13
_atom_site_aniso_U_12
Tb1 0.0082(2) 0.0101(3) 0.0178(3) -0.0061(2) -0.0021(2) -0.00161(19)
Tb2 0.0076(2) 0.0092(3) 0.0185(3) -0.0043(2) -0.0013(2) -0.00210(19)
C1 0.015(2) 0.012(2) 0.022(3) -0.006(2) -0.007(2) -0.0026(19)
C2 0.014(2) 0.012(2) 0.018(3) -0.005(2) -0.005(2) -0.0022(19)
C3 0.014(2) 0.014(3) 0.019(3) -0.003(2) -0.005(2) -0.003(2)
C4 0.014(2) 0.014(2) 0.018(3) -0.005(2) -0.004(2) -0.0036(18)
C5 0.016(2) 0.016(2) 0.026(3) -0.005(2) -0.005(2) -0.0042(19)
C6 0.014(2) 0.014(2) 0.015(3) -0.007(2) -0.003(2) -0.004(2)
C7 0.014(2) 0.013(2) 0.016(3) -0.004(2) -0.002(2) -0.0036(19)
C8 0.014(2) 0.013(2) 0.018(3) -0.005(2) -0.005(2) -0.003(2)
C9 0.014(2) 0.012(2) 0.016(3) -0.003(2) -0.003(2) -0.0038(19)
C10 0.013(3) 0.013(3) 0.021(3) -0.004(3) -0.005(3) -0.004(3)
C11 0.008(5) 0.012(5) 0.024(6) -0.007(5) -0.004(4) 0.002(4)
C12 0.013(3) 0.014(3) 0.014(3) -0.003(3) -0.003(3) -0.004(3)
C13 0.015(3) 0.014(3) 0.019(3) -0.004(2) -0.004(2) -0.003(2)
C14 0.015(2) 0.013(3) 0.019(3) -0.004(2) -0.003(2) -0.004(2)
C15 0.014(5) 0.007(5) 0.017(5) -0.007(4) -0.003(4) 0.000(4)
C16 0.012(5) 0.007(5) 0.020(5) -0.005(4) -0.003(4) 0.001(4)
C17 0.010(5) 0.012(5) 0.024(6) -0.006(5) -0.001(4) -0.005(4)
C18 0.014(5) 0.007(5) 0.025(6) -0.001(4) -0.006(4) 0.000(4)
C19 0.015(5) 0.012(5) 0.033(6) -0.007(5) -0.006(5) -0.007(4)
C20 0.014(5) 0.017(6) 0.020(6) -0.008(5) -0.002(4) -0.001(4)
C21 0.012(5) 0.007(5) 0.024(6) -0.007(4) -0.001(4) -0.006(4)
C22 0.013(5) 0.017(6) 0.023(6) -0.011(5) -0.005(4) -0.002(4)
C23 0.019(3) 0.018(2) 0.019(2) -0.006(2) -0.001(2) -0.007(2)
C24 0.020(2) 0.018(2) 0.018(2) -0.005(2) -0.002(2) -0.007(2)
C25 0.018(3) 0.018(3) 0.018(2) -0.004(2) -0.003(2) -0.006(2)
C26 0.020(2) 0.018(2) 0.018(2) -0.005(2) -0.003(2) -0.006(2)
C27 0.018(2) 0.015(2) 0.018(2) -0.005(2) -0.005(2) -0.006(2)
C28 0.025(3) 0.022(2) 0.022(2) -0.006(2) -0.003(2) -0.008(2)
C29 0.028(2) 0.024(2) 0.025(2) -0.0070(19) -0.004(2) -0.0106(19)
C30 0.023(3) 0.022(3) 0.021(2) -0.005(2) -0.004(2) -0.010(2)
C31 0.033(2) 0.026(2) 0.027(2) -0.009(2) -0.005(2) -0.014(2)
C32 0.037(3) 0.031(3) 0.031(3) -0.009(2) -0.006(2) -0.013(2)
C33 0.038(3) 0.031(3) 0.031(3) -0.008(2) -0.005(3) -0.013(2)
C34 0.023(6) 0.012(6) 0.018(6) -0.006(5) 0.000(5) 0.001(4)
C35 0.029(6) 0.012(6) 0.015(6) 0.000(4) -0.003(5) -0.004(5)
C36 0.022(5) 0.016(6) 0.018(6) -0.003(5) 0.000(4) -0.009(4)
C37 0.024(6) 0.016(6) 0.022(6) 0.000(5) 0.000(5) -0.008(5)
C38 0.020(6) 0.027(7) 0.013(5) 0.000(5) 0.003(4) -0.006(5)
C39 0.037(7) 0.016(6) 0.018(6) -0.010(5) 0.012(5) -0.015(5)
C40 0.038(7) 0.012(6) 0.019(6) -0.006(5) 0.009(5) -0.016(5)
C41 0.038(7) 0.021(7) 0.031(7) -0.009(5) 0.006(6) -0.016(5)
C42 0.042(7) 0.017(6) 0.018(6) -0.007(5) 0.010(5) -0.015(5)
C43 0.064(9) 0.043(9) 0.022(7) -0.007(6) 0.015(6) -0.035(7)
C44 0.080(10) 0.043(9) 0.017(6) -0.010(6) 0.012(6) -0.049(8)
O1 0.013(2) 0.014(3) 0.024(3) -0.002(2) -0.008(2) -0.002(2)
O2 0.019(3) 0.013(2) 0.037(3) -0.010(3) -0.007(2) 0.000(2)
O3 0.015(2) 0.016(2) 0.032(3) -0.004(2) -0.005(2) -0.005(2)
O4 0.013(2) 0.015(3) 0.030(3) -0.005(2) -0.005(2) -0.003(2)
O5 0.014(3) 0.019(3) 0.038(4) -0.008(3) -0.006(3) -0.004(3)
O6 0.020(3) 0.015(3) 0.045(4) -0.009(3) -0.003(3) -0.005(3)
O7 0.014(3) 0.016(3) 0.037(4) -0.008(3) -0.007(3) -0.003(3)
O8 0.011(3) 0.016(3) 0.025(3) -0.001(3) -0.005(3) -0.006(2)
O9 0.019(3) 0.015(3) 0.017(2) -0.008(2) 0.000(2) -0.005(2)
O10 0.022(3) 0.019(3) 0.020(3) -0.007(2) 0.000(2) -0.009(2)
O11 0.023(3) 0.014(3) 0.018(3) -0.004(2) -0.002(2) -0.007(2)
O12 0.018(3) 0.016(3) 0.017(2) -0.003(2) -0.002(2) -0.007(2)
O13 0.024(4) 0.023(4) 0.022(4) -0.013(3) 0.006(3) -0.009(3)
O14 0.022(4) 0.018(4) 0.030(4) -0.012(4) 0.001(3) -0.009(3)
O15 0.025(4) 0.013(4) 0.023(4) -0.005(3) 0.006(3) -0.008(3)
O16 0.025(4) 0.011(4) 0.018(4) -0.002(3) 0.006(3) -0.005(3)
O1W 0.040(4) 0.036(4) 0.036(4) 0.005(3) -0.002(3) 0.000(3)
O2W 0.151(8) 0.155(9) 0.152(9) -0.026(5) -0.029(5) -0.045(5)
O5W 0.050(4) 0.042(4) 0.043(4) -0.007(3) -0.004(3) -0.006(3)
O6W 0.176(14) 0.178(14) 0.174(14) -0.039(6) -0.035(5) -0.045(6)
O7WA 0.32(3) 0.32(3) 0.32(3) -0.065(8) -0.064(8) -0.080(9)
O8WA 0.30(3) 0.30(3) 0.30(3) -0.064(8) -0.059(8) -0.075(9)
C48 0.120(8) 0.123(8) 0.121(8) -0.025(3) -0.025(4) -0.031(4)
C49 0.128(9) 0.127(9) 0.123(8) -0.026(4) -0.026(5) -0.030(5)
C50 0.126(9) 0.124(8) 0.127(9) -0.027(4) -0.025(5) -0.031(5)
O18 0.120(8) 0.121(8) 0.123(8) -0.024(4) -0.025(4) -0.032(5)
N2 0.121(8) 0.122(7) 0.121(8) -0.026(3) -0.027(4) -0.030(4)
O7WB 0.087(12) 0.089(12) 0.086(12) -0.019(5) -0.018(5) -0.021(6)
O8WB 0.24(4) 0.24(4) 0.24(4) -0.049(9) -0.048(9) -0.061(11)
C51 0.060(7) 0.059(7) 0.061(7) -0.015(3) -0.012(3) -0.013(4)
C52 0.060(8) 0.056(7) 0.058(8) -0.014(4) -0.012(4) -0.013(4)
C53 0.060(8) 0.057(7) 0.060(7) -0.014(4) -0.015(4) -0.014(4)
O19 0.068(7) 0.068(7) 0.067(7) -0.011(4) -0.012(4) -0.015(4)
N3 0.059(7) 0.057(7) 0.060(6) -0.016(3) -0.013(3) -0.014(4)
C45 0.070(4) 0.077(4) 0.069(3) -0.016(3) -0.016(3) -0.014(3)
C46 0.089(5) 0.091(5) 0.080(5) -0.020(4) -0.012(4) -0.015(4)
C47 0.093(5) 0.088(5) 0.083(5) -0.007(4) -0.016(4) -0.015(4)
O17 0.058(4) 0.072(4) 0.055(4) -0.020(3) -0.020(3) -0.012(3)
N1 0.078(4) 0.082(4) 0.070(4) -0.013(3) -0.016(3) -0.014(3)
C56 0.103(6) 0.101(6) 0.100(6) -0.021(4) -0.024(4) -0.029(4)
N5 0.110(6) 0.111(6) 0.110(6) -0.024(3) -0.021(3) -0.026(3)
C57 0.110(6) 0.113(7) 0.110(7) -0.024(4) -0.020(4) -0.028(4)
N5' 0.112(6) 0.110(6) 0.112(6) -0.024(3) -0.020(3) -0.026(3)
C56' 0.105(7) 0.098(7) 0.101(7) -0.022(4) -0.015(4) -0.025(4)
C57' 0.106(7) 0.107(6) 0.106(6) -0.023(4) -0.021(4) -0.029(4)
N4 0.042(5) 0.049(5) 0.044(5) -0.013(3) -0.017(3) -0.013(4)
C55 0.054(6) 0.053(5) 0.057(5) -0.015(4) -0.014(4) -0.013(4)
C54 0.061(6) 0.063(6) 0.057(5) -0.010(4) -0.010(4) -0.015(4)
O3W 0.105(8) 0.107(8) 0.103(8) -0.026(5) -0.024(5) -0.027(5)
O4W 0.101(8) 0.100(8) 0.108(8) -0.011(5) -0.022(5) -0.023(5)

loop_
_atom_type_symbol
_atom_type_description
_atom_type_scat_dispersion_real
_atom_type_scat_dispersion_imag
_atom_type_scat_source
C C 0.0033 0.0016 'International Tables Vol C Tables 4.2.6.8 and 6.1.1.4'
H H 0.0000 0.0000 'International Tables Vol C Tables 4.2.6.8 and 6.1.1.4'
N N 0.0061 0.0033 'International Tables Vol C Tables 4.2.6.8 and 6.1.1.4'
O O 0.0106 0.0060 'International Tables Vol C Tables 4.2.6.8 and 6.1.1.4'
Tb Tb -0.1723 4.1537 'International Tables Vol C Tables 4.2.6.8 and 6.1.1.4'

loop_
_geom_angle_atom_site_label_1
_geom_angle_atom_site_label_2
_geom_angle_atom_site_label_3
_geom_angle
_geom_angle_site_symmetry_1
_geom_angle_site_symmetry_3
C23 Tb1 C5 83.9(3) . 1_455
C23 Tb1 C38 120.8(3) . 2_756
C38 Tb1 C5 132.0(3) 2_756 1_455
O1 Tb1 C5 150.3(3) . 1_455
O1 Tb1 C23 68.9(3) . .
O1 Tb1 C38 74.8(3) . 2_756
O1 Tb1 O3 139.5(2) . 1_455
O1 Tb1 O4 142.5(2) . 1_455
O1 Tb1 O9 72.0(2) . .
O1 Tb1 O10 73.1(2) . .
O1 Tb1 O15 71.9(2) . 2_756
O1 Tb1 O16 81.8(2) . 2_756
O1 Tb1 O17 139.8(3) . .
O3 Tb1 C5 26.1(3) 1_455 1_455
O3 Tb1 C23 92.2(3) 1_455 .
O3 Tb1 C38 142.2(3) 1_455 2_756
O3 Tb1 O4 52.5(2) 1_455 1_455
O3 Tb1 O15 131.2(2) 1_455 2_756
O4 Tb1 C5 26.5(3) 1_455 1_455
O4 Tb1 C23 76.0(3) 1_455 .
O4 Tb1 C38 114.4(3) 1_455 2_756
O4 Tb1 O15 132.4(2) 1_455 2_756
O6 Tb1 C5 98.2(3) 1_545 1_455
O6 Tb1 C23 114.2(3) 1_545 .
O6 Tb1 C38 105.6(3) 1_545 2_756
O6 Tb1 O1 83.1(3) 1_545 .
O6 Tb1 O3 72.2(2) 1_545 1_455
O6 Tb1 O4 124.5(2) 1_545 1_455
O6 Tb1 O9 139.2(3) 1_545 .
O6 Tb1 O10 88.7(3) 1_545 .
O6 Tb1 O15 79.4(3) 1_545 2_756
O6 Tb1 O16 132.2(3) 1_545 2_756
O6 Tb1 O17 88.0(3) 1_545 .
O9 Tb1 C5 89.1(3) . 1_455
O9 Tb1 C23 26.5(3) . .
O9 Tb1 C38 98.5(3) . 2_756
O9 Tb1 O3 106.9(2) . 1_455
O9 Tb1 O4 70.7(2) . 1_455
O9 Tb1 O15 120.4(2) . 2_756
O10 Tb1 C5 77.3(3) . 1_455
O10 Tb1 C23 27.2(3) . .
O10 Tb1 C38 142.7(3) . 2_756
O10 Tb1 O3 74.7(2) . 1_455
O10 Tb1 O4 82.0(2) . 1_455
O10 Tb1 O9 53.6(2) . .
O10 Tb1 O15 144.1(2) . 2_756
O10 Tb1 O16 128.7(2) . 2_756
O10 Tb1 O17 146.1(3) . .
O15 Tb1 C5 137.6(3) 2_756 1_455
O15 Tb1 C23 136.0(3) 2_756 .
O15 Tb1 C38 26.3(3) 2_756 2_756
O16 Tb1 C5 116.5(3) 2_756 1_455
O16 Tb1 C23 101.9(3) 2_756 .
O16 Tb1 C38 26.6(3) 2_756 2_756
O16 Tb1 O3 138.3(2) 2_756 1_455
O16 Tb1 O4 92.9(2) 2_756 1_455
O16 Tb1 O9 76.4(2) 2_756 .
O16 Tb1 O15 52.9(2) 2_756 2_756
O17 Tb1 C5 69.8(3) . 1_455
O17 Tb1 C23 148.1(3) . .
O17 Tb1 C38 70.1(3) . 2_756
O17 Tb1 O3 72.1(3) . 1_455
O17 Tb1 O4 72.4(3) . 1_455
O17 Tb1 O9 131.6(3) . .
O17 Tb1 O15 67.9(3) . 2_756
O17 Tb1 O16 75.6(3) . 2_756
C21 Tb2 C27 93.7(3) 1_645 2_657
C21 Tb2 C34 82.1(3) 1_645 .
C27 Tb2 C34 118.4(3) 2_657 .
O2 Tb2 C21 97.8(3) . 1_645
O2 Tb2 C27 98.2(3) . 2_657
O2 Tb2 C34 143.3(3) . .
O2 Tb2 O7 73.1(2) . 1_645
O2 Tb2 O8 118.1(2) . 1_645
O2 Tb2 O11 73.0(3) . 2_657
O2 Tb2 O12 123.1(2) . 2_657
O2 Tb2 O13 153.4(3) . .
O2 Tb2 O14 122.1(2) . .
O2 Tb2 O1W 73.2(3) . .
O5 Tb2 C21 169.9(3) 1_545 1_645
O5 Tb2 C27 76.2(3) 1_545 2_657
O5 Tb2 C34 102.8(3) 1_545 .
O5 Tb2 O2 83.6(3) 1_545 .
O5 Tb2 O7 156.7(3) 1_545 1_645
O5 Tb2 O8 145.5(2) 1_545 1_645
O5 Tb2 O11 83.4(3) 1_545 2_657
O5 Tb2 O12 74.5(2) 1_545 2_657
O5 Tb2 O13 81.0(3) 1_545 .
O5 Tb2 O14 122.4(3) 1_545 .
O5 Tb2 O1W 75.8(3) 1_545 .
O7 Tb2 C21 27.2(3) 1_645 1_645
O7 Tb2 C27 108.1(3) 1_645 2_657
O7 Tb2 C34 95.2(3) 1_645 .
O7 Tb2 O8 53.5(2) 1_645 1_645
O7 Tb2 O11 91.1(2) 1_645 2_657
O7 Tb2 O12 119.6(2) 1_645 2_657
O7 Tb2 O14 71.2(2) 1_645 .
O7 Tb2 O1W 95.5(3) 1_645 .
O8 Tb2 C21 26.6(2) 1_645 1_645
O8 Tb2 C27 74.4(3) 1_645 2_657
O8 Tb2 C34 76.3(3) 1_645 .
O8 Tb2 O11 78.6(2) 1_645 2_657
O8 Tb2 O12 71.2(2) 1_645 2_657
O8 Tb2 O14 70.7(2) 1_645 .
O11 Tb2 C21 87.5(3) 2_657 1_645
O11 Tb2 C27 27.0(3) 2_657 2_657
O11 Tb2 C34 143.1(3) 2_657 .
O11 Tb2 O12 53.0(2) 2_657 2_657
O11 Tb2 O14 149.3(2) 2_657 .
O12 Tb2 C21 96.6(3) 2_657 1_645
O12 Tb2 C27 26.0(3) 2_657 2_657
O12 Tb2 C34 93.1(3) 2_657 .
O12 Tb2 O14 113.9(2) 2_657 .
O13 Tb2 C21 101.2(3) . 1_645
O13 Tb2 C27 99.0(3) . 2_657
O13 Tb2 C34 26.4(3) . .
O13 Tb2 O7 119.8(2) . 1_645
O13 Tb2 O8 86.1(2) . 1_645
O13 Tb2 O11 126.0(2) . 2_657
O13 Tb2 O12 73.1(2) . 2_657
O13 Tb2 O14 52.6(2) . .
O13 Tb2 O1W 82.1(3) . .
O14 Tb2 C21 65.2(3) . 1_645
O14 Tb2 C27 135.5(3) . 2_657
O14 Tb2 C34 26.3(3) . .
O1W Tb2 C21 114.2(3) . 1_645
O1W Tb2 C27 151.5(3) . 2_657
O1W Tb2 C34 73.6(3) . .
O1W Tb2 O8 133.9(3) . 1_645
O1W Tb2 O11 141.9(3) . 2_657
O1W Tb2 O12 143.7(3) . 2_657
O1W Tb2 O14 66.8(3) . .
O1 C1 C2 118.4(9) . .
O2 C1 C2 117.3(9) . .
O2 C1 O1 124.3(9) . .
C3 C2 C1 119.3(9) . .
C8 C2 C1 120.7(9) . .
C8 C2 C3 120.0(9) . .
C4 C3 C2 119.6(10) . .
C3 C4 C5 120.1(9) . .
C3 C4 C6 120.3(9) . .
C6 C4 C5 119.6(9) . .
C4 C5 Tb1 179.3(8) . 1_655
O3 C5 Tb1 60.3(5) . 1_655
O3 C5 C4 119.9(9) . .
O3 C5 O4 120.8(9) . .
O4 C5 Tb1 60.5(5) . 1_655
O4 C5 C4 119.3(9) . .
C4 C6 C7 121.0(9) . .
C6 C7 C9 119.8(9) . .
C8 C7 C6 118.0(9) . .
C8 C7 C9 122.2(9) . .
C2 C8 C7 121.1(9) . .
C10 C9 C7 121.2(9) . .
C14 C9 C7 121.3(9) . .
C14 C9 C10 117.4(9) . .
C11 C10 C9 120.8(9) . .
C10 C11 C12 122.8(9) . .
C11 C12 C13 115.3(9) . .
C11 C12 C15 121.6(9) . .
C13 C12 C15 123.1(9) . .
C14 C13 C12 122.9(9) . .
C13 C14 C9 120.6(9) . .
C16 C15 C12 122.1(8) . .
C22 C15 C12 121.1(9) . .
C22 C15 C16 116.8(9) . .
C15 C16 C17 122.1(9) . .
C16 C17 C18 121.3(9) . .
C19 C17 C16 119.3(9) . .
C19 C17 C18 119.4(9) . .
O5 C18 C17 118.2(9) . .
O5 C18 O6 125.0(9) . .
O6 C18 C17 116.7(9) . .
C17 C19 C20 119.8(10) . .
C19 C20 C21 119.7(9) . .
C19 C20 C22 120.2(9) . .
C22 C20 C21 120.1(9) . .
C20 C21 Tb2 165.9(7) . 1_465
O7 C21 Tb2 60.4(5) . 1_465
O7 C21 C20 118.2(8) . .
O8 C21 Tb2 61.3(5) . 1_465
O8 C21 C20 121.4(9) . .
O8 C21 O7 120.4(9) . .
C20 C22 C15 121.9(9) . .
C24 C23 Tb1 174.5(7) . .
O9 C23 Tb1 61.6(5) . .
O9 C23 C24 119.6(9) . .
O9 C23 O10 122.0(10) . .
O10 C23 Tb1 60.7(5) . .
O10 C23 C24 118.4(9) . .
C25 C24 C23 120.9(9) . .
C30 C24 C23 118.8(9) . .
C30 C24 C25 120.3(10) . .
C26 C25 C24 119.6(10) . .
C25 C26 C27 121.3(9) . .
C28 C26 C25 119.4(10) . .
C28 C26 C27 119.3(9) . .
C26 C27 Tb2 173.1(7) . 2_657
O11 C27 Tb2 60.2(5) . 2_657
O11 C27 C26 118.6(9) . .
O12 C27 Tb2 62.4(5) . 2_657
O12 C27 C26 119.0(9) . .
O12 C27 O11 122.3(9) . .
C26 C28 C29 122.4(10) . .
C28 C29 C31 120.4(10) . .
C30 C29 C28 117.2(10) . .
C30 C29 C31 122.4(10) . .
C24 C30 C29 121.0(10) . .
C32 C31 C29 121.1(11) . .
C33 C31 C29 120.7(11) . .
C33 C31 C32 118.2(11) . .
C33 C32 C31 121.4(12) 2_667 .
C32 C33 C31 120.4(12) 2_667 .
C35 C34 Tb2 175.3(8) . .
O13 C34 Tb2 57.7(5) . .
O13 C34 C35 117.9(9) . .
O14 C34 Tb2 65.2(5) . .
O14 C34 C35 119.3(9) . .
O14 C34 O13 122.8(9) . .
C36 C35 C34 119.3(10) . .
C41 C35 C34 120.2(10) . .
C41 C35 C36 120.4(10) . .
C35 C36 C37 118.8(10) . .
C36 C37 C38 119.0(10) . .
C39 C37 C36 121.2(10) . .
C39 C37 C38 119.7(10) . .
C37 C38 Tb1 177.6(8) . 2_756
O15 C38 Tb1 61.6(5) . 2_756
O15 C38 C37 118.4(10) . .
O15 C38 O16 121.6(9) . .
O16 C38 Tb1 60.0(5) . 2_756
O16 C38 C37 120.0(10) . .
C37 C39 C40 120.5(10) . .
C39 C40 C42 122.2(10) . .
C41 C40 C39 118.0(10) . .
C41 C40 C42 119.7(10) . .
C35 C41 C40 120.8(10) . .
C43 C42 C40 120.0(10) . .
C44 C42 C40 122.7(11) . .
C44 C42 C43 117.3(11) . .
C44 C43 C42 121.1(12) 2_746 .
C43 C44 C42 121.6(12) 2_746 .
C1 O1 Tb1 150.0(7) . .
C1 O2 Tb2 154.5(7) . .
C5 O3 Tb1 93.6(6) . 1_655
C5 O4 Tb1 93.0(6) . 1_655
C18 O5 Tb2 170.3(7) . 1_565
C18 O6 Tb1 155.3(7) . 1_565
C21 O7 Tb2 92.3(6) . 1_465
C21 O8 Tb2 92.1(6) . 1_465
C23 O9 Tb1 91.9(6) . .
C23 O10 Tb1 92.1(6) . .
C27 O11 Tb2 92.8(6) . 2_657
C27 O12 Tb2 91.7(6) . 2_657
C34 O13 Tb2 96.0(6) . .
C34 O14 Tb2 88.5(6) . .
C38 O15 Tb1 92.1(6) . 2_756
C38 O16 Tb1 93.4(6) . 2_756
O18 C48 N2 116.9(12) . .
C48 N2 C49 121.2(10) . .
C48 N2 C50 121.4(10) . .
C49 N2 C50 117.2(10) . .
O19 C51 N3 116.5(12) . .
C51 N3 C52 121.2(10) . .
C51 N3 C53 121.3(10) . .
C53 N3 C52 117.4(9) . .
O17 C45 N1 116.1(10) . .
C45 O17 Tb1 116.8(7) . .
C45 N1 C46 122.9(9) . .
C45 N1 C47 119.8(9) . .
C46 N1 C47 117.3(8) . .
C57 N5 C56 115.1(17) . .
C56' N5' C57' 111.3(16) . .
C55 N4 C54 110.3(14) . .

loop_
_geom_bond_atom_site_label_1
_geom_bond_atom_site_label_2
_geom_bond_distance
_geom_bond_site_symmetry_2
Tb1 C5 2.845(10) 1_455
Tb1 C23 2.794(10) .
Tb1 C38 2.830(10) 2_756
Tb1 O1 2.372(6) .
Tb1 O3 2.476(7) 1_455
Tb1 O4 2.479(7) 1_455
Tb1 O6 2.268(7) 1_545
Tb1 O9 2.460(7) .
Tb1 O10 2.438(7) .
Tb1 O15 2.491(7) 2_756
Tb1 O16 2.456(7) 2_756
Tb1 O17 2.454(9) .
Tb2 C21 2.794(9) 1_645
Tb2 C27 2.824(10) 2_657
Tb2 C34 2.838(10) .
Tb2 O2 2.340(7) .
Tb2 O5 2.274(7) 1_545
Tb2 O7 2.432(7) 1_645
Tb2 O8 2.451(7) 1_645
Tb2 O11 2.452(7) 2_657
Tb2 O12 2.503(7) 2_657
Tb2 O13 2.411(7) .
Tb2 O14 2.578(7) .
Tb2 O1W 2.441(9) .
C1 C2 1.516(14) .
C1 O1 1.251(12) .
C1 O2 1.242(12) .
C2 C3 1.396(13) .
C2 C8 1.387(14) .
C3 C4 1.382(14) .
C4 C5 1.503(13) .
C4 C6 1.388(14) .
C5 Tb1 2.845(10) 1_655
C5 O3 1.253(13) .
C5 O4 1.270(12) .
C6 C7 1.400(13) .
C7 C8 1.400(14) .
C7 C9 1.501(14) .
C9 C10 1.408(14) .
C9 C14 1.394(13) .
C10 C11 1.371(14) .
C11 C12 1.396(13) .
C12 C13 1.408(14) .
C12 C15 1.479(14) .
C13 C14 1.372(14) .
C15 C16 1.399(13) .
C15 C22 1.397(13) .
C16 C17 1.407(13) .
C17 C18 1.493(13) .
C17 C19 1.384(13) .
C18 O5 1.246(12) .
C18 O6 1.253(12) .
C19 C20 1.389(14) .
C20 C21 1.488(13) .
C20 C22 1.391(14) .
C21 Tb2 2.794(9) 1_465
C21 O7 1.280(12) .
C21 O8 1.254(11) .
C23 C24 1.510(14) .
C23 O9 1.246(12) .
C23 O10 1.280(12) .
C24 C25 1.393(14) .
C24 C30 1.384(14) .
C25 C26 1.383(14) .
C26 C27 1.506(14) .
C26 C28 1.373(15) .
C27 Tb2 2.824(10) 2_657
C27 O11 1.286(12) .
C27 O12 1.237(12) .
C28 C29 1.401(15) .
C29 C30 1.391(15) .
C29 C31 1.471(15) .
C31 C32 1.403(16) .
C31 C33 1.397(17) .
C32 C33 1.388(16) 2_667
C33 C32 1.388(16) 2_667
C34 C35 1.510(14) .
C34 O13 1.267(12) .
C34 O14 1.257(13) .
C35 C36 1.394(14) .
C35 C41 1.391(15) .
C36 C37 1.396(15) .
C37 C38 1.514(14) .
C37 C39 1.374(15) .
C38 Tb1 2.830(10) 2_756
C38 O15 1.254(13) .
C38 O16 1.269(13) .
C39 C40 1.414(14) .
C40 C41 1.402(15) .
C40 C42 1.471(15) .
C42 C43 1.404(17) .
C42 C44 1.371(16) .
C43 C44 1.368(17) 2_746
C44 C43 1.368(17) 2_746
O3 Tb1 2.476(7) 1_655
O4 Tb1 2.479(7) 1_655
O5 Tb2 2.274(7) 1_565
O6 Tb1 2.268(7) 1_565
O7 Tb2 2.432(7) 1_465
O8 Tb2 2.451(7) 1_465
O11 Tb2 2.452(7) 2_657
O12 Tb2 2.503(7) 2_657
O15 Tb1 2.491(7) 2_756
O16 Tb1 2.456(7) 2_756
C48 O18 1.338(10) .
C48 N2 1.439(9) .
C49 N2 1.465(9) .
C50 N2 1.469(9) .
C51 O19 1.342(10) .
C51 N3 1.441(9) .
C52 N3 1.470(9) .
C53 N3 1.466(9) .
C45 O17 1.330(9) .
C45 N1 1.427(9) .
C46 N1 1.468(8) .
C47 N1 1.474(9) .
C56 N5 1.476(10) .
N5 C57 1.475(10) .
N5' C56' 1.488(10) .
N5' C57' 1.493(10) .
N4 C55 1.477(9) .
N4 C54 1.487(9) .
